data_4122951
loop_
_publ_author_name
'Mathew, Sanyo'
'Crandall, Laura A.'
'Ziegler, Christopher J.'
'Hartley, C. Scott'

_publ_section_title
;
 Enhanced Helical Folding of ortho-Phenylenes through the Control of
 Aromatic Stacking Interactions.
;
_journal_name_full 'Journal of the American Chemical Society'
_journal_page_first 141117142844002
_journal_paper_doi 10.1021/ja509902m
_journal_year 2014
_chemical_formula_sum 'C56 H26 F24 O24 S8'
_chemical_formula_weight 1795.25
_chemical_name_systematic
; 
 ? 
;
_space_group_IT_number 19
_symmetry_cell_setting orthorhombic
_symmetry_space_group_name_Hall 'P 2ac 2ab'
_symmetry_space_group_name_H-M 'P 21 21 21'
_atom_sites_solution_hydrogens geom
_atom_sites_solution_primary direct
_atom_sites_solution_secondary difmap
_audit_creation_method SHELXL-97
_cell_angle_alpha 90.00
_cell_angle_beta 90.00
_cell_angle_gamma 90.00
_cell_formula_units_Z 4
_cell_length_a 12.4294(13)
_cell_length_b 22.990(3)
_cell_length_c 23.405(3)
_cell_measurement_reflns_used 9975
_cell_measurement_temperature 100(2)
_cell_measurement_theta_max 21.87
_cell_measurement_theta_min 2.41
_cell_volume 6688.0(14)
_computing_cell_refinement 'Bruker SAINT'
_computing_data_collection 'Bruker APEX2'
_computing_data_reduction 'Bruker SAINT'
_computing_molecular_graphics 'Bruker SHELXTL'
_computing_publication_material 'Bruker SHELXTL'
_computing_structure_refinement 'SHELXL-97 (Sheldrick, 2008)'
_computing_structure_solution 'SHELXS-97 (Sheldrick, 2008)'
_diffrn_ambient_temperature 100(2)
_diffrn_measured_fraction_theta_full 0.998
_diffrn_measured_fraction_theta_max 0.998
_diffrn_measurement_device_type 'Bruker APEX-II CCD'
_diffrn_measurement_method '\f and \w scans'
_diffrn_radiation_monochromator graphite
_diffrn_radiation_source 'fine-focus sealed tube'
_diffrn_radiation_type MoK\a
_diffrn_radiation_wavelength 0.71073
_diffrn_reflns_av_R_equivalents 0.0436
_diffrn_reflns_av_sigmaI/netI 0.0403
_diffrn_reflns_limit_h_max 14
_diffrn_reflns_limit_h_min -14
_diffrn_reflns_limit_k_max 25
_diffrn_reflns_limit_k_min -27
_diffrn_reflns_limit_l_max 27
_diffrn_reflns_limit_l_min -27
_diffrn_reflns_number 47913
_diffrn_reflns_theta_full 25.05
_diffrn_reflns_theta_max 25.05
_diffrn_reflns_theta_min 1.74
_exptl_absorpt_coefficient_mu 0.415
_exptl_absorpt_correction_T_max 0.7452
_exptl_absorpt_correction_T_min 0.6783
_exptl_absorpt_correction_type multi-scan
_exptl_absorpt_process_details SADABS
_exptl_crystal_colour white
_exptl_crystal_density_diffrn 1.783
_exptl_crystal_density_meas ?
_exptl_crystal_density_method 'not measured'
_exptl_crystal_description Block
_exptl_crystal_F_000 3592
_exptl_crystal_size_max 0.41
_exptl_crystal_size_mid 0.30
_exptl_crystal_size_min 0.17
_refine_diff_density_max 0.884
_refine_diff_density_min -0.326
_refine_diff_density_rms 0.076
_refine_ls_abs_structure_details 'Flack H D (1983), Acta Cryst. A39, 876-881'
_refine_ls_abs_structure_Flack 0.00(6)
_refine_ls_extinction_method none
_refine_ls_goodness_of_fit_ref 1.011
_refine_ls_hydrogen_treatment constr
_refine_ls_matrix_type full
_refine_ls_number_parameters 1009
_refine_ls_number_reflns 11799
_refine_ls_number_restraints 0
_refine_ls_restrained_S_all 1.011
_refine_ls_R_factor_all 0.0560
_refine_ls_R_factor_gt 0.0477
_refine_ls_shift/su_max 0.003
_refine_ls_shift/su_mean 0.000
_refine_ls_structure_factor_coef Fsqd
_refine_ls_weighting_details 'calc w=1/[\s^2^(Fo^2^)+(0.1000P)^2^+0.0000P] where P=(Fo^2^+2Fc^2^)/3'
_refine_ls_weighting_scheme calc
_refine_ls_wR_factor_gt 0.1287
_refine_ls_wR_factor_ref 0.1367
_reflns_number_gt 10389
_reflns_number_total 11799
_reflns_threshold_expression >2sigma(I)
_cod_data_source_file ja509902m_si_003.cif
_cod_data_source_block p212121
_cod_depositor_comments
;
The following automatic conversions were performed:

'_symmetry_cell_setting' value 'Orthorhombic' changed to
'orthorhombic' according to
/home/saulius/struct/COD-crude-data--automatic-downloads/rss-feeds/ACS/lib/dictionaries/cif_core.dic
dictionary named 'cif_core.dic' version 2.4.2 from
2011-04-26.

'_exptl_absorpt_correction_type' value 'Multi-scan'
changed to 'multi-scan' according to
/home/saulius/struct/COD-crude-data--automatic-downloads/rss-feeds/ACS/lib/dictionaries/cif_core.dic
dictionary named 'cif_core.dic' version 2.4.2 from 2011-04-26.

Automatic conversion script
Id: cif_fix_values 2935 2014-11-11 08:27:57Z andrius 

The following automatic conversions were performed:

'_exptl_crystal_density_meas' value 'not measured' was changed to '?'
- the value is perceived as not measured.

Automatic conversion script
Id: cif_fix_values 3008 2015-01-20 13:52:24Z robertas 
;
_cod_original_cell_volume 6687.9(12)
_cod_original_sg_symbol_H-M P2(1)2(1)2(1)
_cod_database_code 4122951

loop_
_symmetry_equiv_pos_as_xyz
'x, y, z'
'x+1/2, -y+1/2, -z'
'-x, y+1/2, -z+1/2'
'-x+1/2, -y, z+1/2'

loop_
_atom_site_label
_atom_site_type_symbol
_atom_site_fract_x
_atom_site_fract_y
_atom_site_fract_z
_atom_site_U_iso_or_equiv
_atom_site_adp_type
_atom_site_occupancy
_atom_site_symmetry_multiplicity
_atom_site_calc_flag
_atom_site_refinement_flags
C1 C 1.0653(4) 1.16193(19) 0.9165(2) 0.0332(10) Uani 1 1 d .
C2 C 0.9933(4) 1.14253(18) 0.87627(19) 0.0345(10) Uani 1 1 d .
H2 H 1.0151 1.1365 0.8387 0.041 Uiso 1 1 calc R
C3 C 0.8890(4) 1.13213(18) 0.89213(18) 0.0317(9) Uani 1 1 d .
H3 H 0.8396 1.1191 0.8652 0.038 Uiso 1 1 calc R
C4 C 0.8561(3) 1.14100(17) 0.94916(16) 0.0252(9) Uani 1 1 d .
C5 C 0.9327(3) 1.15999(17) 0.98824(19) 0.0302(9) Uani 1 1 d .
H5 H 0.9125 1.1659 1.0261 0.036 Uiso 1 1 calc R
C6 C 1.0383(3) 1.1704(2) 0.97236(19) 0.0342(10) Uani 1 1 d .
H6 H 1.0890 1.1827 0.9989 0.041 Uiso 1 1 calc R
C7 C 0.7412(3) 1.13415(16) 0.96606(17) 0.0242(8) Uani 1 1 d .
C8 C 0.7088(3) 1.09956(16) 1.01260(16) 0.0222(8) Uani 1 1 d .
C9 C 0.6021(3) 1.09968(16) 1.02934(17) 0.0232(8) Uani 1 1 d .
H9 H 0.5802 1.0781 1.0609 0.028 Uiso 1 1 calc R
C10 C 0.5283(3) 1.13229(18) 0.99865(18) 0.0278(9) Uani 1 1 d .
C11 C 0.5560(4) 1.16518(19) 0.95180(18) 0.0316(10) Uani 1 1 d .
H11 H 0.5046 1.1858 0.9312 0.038 Uiso 1 1 calc R
C12 C 0.6640(4) 1.16642(18) 0.93650(18) 0.0318(9) Uani 1 1 d .
H12 H 0.6853 1.1893 0.9058 0.038 Uiso 1 1 calc R
C13 C 0.7861(3) 1.06388(17) 1.04655(16) 0.0236(8) Uani 1 1 d .
C14 C 0.7950(3) 1.07858(17) 1.10459(17) 0.0239(8) Uani 1 1 d .
H14 H 0.7548 1.1092 1.1193 0.029 Uiso 1 1 calc R
C15 C 0.8635(3) 1.04769(17) 1.13981(16) 0.0245(8) Uani 1 1 d .
C16 C 0.9239(3) 1.00157(17) 1.12073(17) 0.0251(9) Uani 1 1 d .
H16 H 0.9683 0.9808 1.1453 0.030 Uiso 1 1 calc R
C17 C 0.9159(3) 0.98723(17) 1.06342(16) 0.0236(8) Uani 1 1 d .
H17 H 0.9563 0.9563 1.0495 0.028 Uiso 1 1 calc R
C18 C 0.8491(3) 1.01774(16) 1.02564(15) 0.0217(8) Uani 1 1 d .
C19 C 0.8554(3) 0.99965(15) 0.96428(16) 0.0203(8) Uani 1 1 d .
C20 C 0.9576(3) 0.99764(17) 0.94078(17) 0.0255(9) Uani 1 1 d .
H20 H 1.0159 1.0086 0.9633 0.031 Uiso 1 1 calc R
C21 C 0.9768(3) 0.97980(17) 0.88444(16) 0.0230(8) Uani 1 1 d .
H21 H 1.0460 0.9770 0.8696 0.028 Uiso 1 1 calc R
C22 C 0.8873(3) 0.96668(17) 0.85230(15) 0.0232(8) Uani 1 1 d .
C23 C 0.7852(3) 0.96721(15) 0.87263(15) 0.0194(8) Uani 1 1 d .
H23 H 0.7279 0.9576 0.8489 0.023 Uiso 1 1 calc R
C24 C 0.7665(3) 0.98250(16) 0.93016(16) 0.0219(8) Uani 1 1 d .
C25 C 0.6522(3) 0.98092(16) 0.95046(15) 0.0198(8) Uani 1 1 d .
C26 C 0.5765(3) 1.01142(17) 0.91730(16) 0.0239(8) Uani 1 1 d .
H26 H 0.5983 1.0307 0.8844 0.029 Uiso 1 1 calc R
C27 C 0.4707(3) 1.01260(17) 0.93363(18) 0.0260(9) Uani 1 1 d .
C28 C 0.4339(3) 0.98506(17) 0.98158(18) 0.0261(8) Uani 1 1 d .
H28 H 0.3618 0.9871 0.9920 0.031 Uiso 1 1 calc R
C29 C 0.5073(3) 0.95410(17) 1.01412(18) 0.0257(9) Uani 1 1 d .
H29 H 0.4831 0.9348 1.0466 0.031 Uiso 1 1 calc R
C30 C 0.6171(3) 0.95075(16) 0.99971(15) 0.0204(8) Uani 1 1 d .
C31 C 0.6843(3) 0.91486(16) 1.03837(16) 0.0222(8) Uani 1 1 d .
C32 C 0.6779(3) 0.92718(17) 1.09681(16) 0.0251(8) Uani 1 1 d .
H32 H 0.6389 0.9596 1.1085 0.030 Uiso 1 1 calc R
C33 C 0.7270(4) 0.89341(17) 1.13773(17) 0.0291(9) Uani 1 1 d .
H33 H 0.7200 0.9019 1.1764 0.035 Uiso 1 1 calc R
C34 C 0.7868(3) 0.84661(17) 1.11929(16) 0.0250(9) Uani 1 1 d .
C35 C 0.7981(3) 0.83329(17) 1.06232(17) 0.0247(8) Uani 1 1 d .
H35 H 0.8413 0.8022 1.0513 0.030 Uiso 1 1 calc R
C36 C 0.7448(3) 0.86631(17) 1.02114(16) 0.0233(8) Uani 1 1 d .
C37 C 0.7566(3) 0.84713(16) 0.96049(15) 0.0198(8) Uani 1 1 d .
C38 C 0.8598(3) 0.84688(17) 0.93745(16) 0.0222(8) Uani 1 1 d .
H38 H 0.9184 0.8574 0.9599 0.027 Uiso 1 1 calc R
C39 C 0.8747(3) 0.83109(17) 0.88148(18) 0.0266(9) Uani 1 1 d .
C40 C 0.7917(3) 0.81501(17) 0.84654(17) 0.0265(9) Uani 1 1 d .
H40 H 0.8038 0.8054 0.8085 0.032 Uiso 1 1 calc R
C41 C 0.6894(3) 0.81352(17) 0.86946(17) 0.0263(9) Uani 1 1 d .
H41 H 0.6325 0.8017 0.8465 0.032 Uiso 1 1 calc R
C42 C 0.6687(3) 0.82923(16) 0.92618(16) 0.0232(8) Uani 1 1 d .
C43 C 0.5568(3) 0.82573(16) 0.94868(15) 0.0228(8) Uani 1 1 d .
C44 C 0.5350(3) 0.80117(17) 1.00205(16) 0.0240(8) Uani 1 1 d .
H44 H 0.5911 0.7863 1.0239 0.029 Uiso 1 1 calc R
C45 C 0.4307(3) 0.79878(17) 1.02287(17) 0.0265(9) Uani 1 1 d .
H45 H 0.4162 0.7828 1.0586 0.032 Uiso 1 1 calc R
C46 C 0.3491(3) 0.82062(17) 0.98929(18) 0.0269(9) Uani 1 1 d .
C47 C 0.3658(3) 0.84349(18) 0.93580(18) 0.0269(9) Uani 1 1 d .
H47 H 0.3085 0.8566 0.9138 0.032 Uiso 1 1 calc R
C48 C 0.4705(3) 0.84648(17) 0.91555(17) 0.0259(9) Uani 1 1 d .
H48 H 0.4838 0.8624 0.8797 0.031 Uiso 1 1 calc R
C50 C 1.1737(4) 1.2520(2) 0.8207(2) 0.0404(11) Uani 1 1 d .
C51 C 0.3080(5) 1.0974(3) 1.0997(3) 0.0694(18) Uani 1 1 d .
C52 C 0.9942(5) 1.1569(2) 1.2013(3) 0.0558(15) Uani 1 1 d .
C53 C 1.0308(4) 1.0133(2) 0.73459(18) 0.0359(10) Uani 1 1 d .
C54 C 0.3540(4) 1.0597(2) 0.7948(2) 0.0383(11) Uani 1 1 d .
C55 C 0.8817(4) 0.82979(19) 1.26513(18) 0.0326(10) Uani 1 1 d .
C56 C 1.1174(5) 0.8227(3) 0.7818(3) 0.0648(18) Uani 1 1 d .
C57 C 0.2221(4) 0.8819(2) 1.1025(2) 0.0407(11) Uani 1 1 d .
F1 F 1.1976(3) 1.30770(12) 0.81020(12) 0.0498(7) Uani 1 1 d .
F2 F 1.2200(3) 1.22018(13) 0.78096(12) 0.0578(8) Uani 1 1 d .
F3 F 1.0683(2) 1.24685(13) 0.81650(13) 0.0498(7) Uani 1 1 d .
F4 F 0.2338(4) 1.07481(18) 1.0656(2) 0.0941(14) Uani 1 1 d .
F5 F 0.2614(4) 1.1147(2) 1.14722(19) 0.1098(16) Uani 1 1 d .
F6 F 0.3811(4) 1.0575(2) 1.11054(18) 0.1013(15) Uani 1 1 d .
F7 F 0.9134(3) 1.19135(14) 1.21791(17) 0.0716(11) Uani 1 1 d .
F8 F 1.0862(3) 1.17633(15) 1.22355(18) 0.0748(11) Uani 1 1 d .
F9 F 1.0023(3) 1.15643(15) 1.14561(14) 0.0722(10) Uani 1 1 d .
F10 F 1.0513(3) 1.05045(13) 0.77625(11) 0.0497(7) Uani 1 1 d .
F11 F 1.0360(2) 1.04103(13) 0.68543(11) 0.0512(8) Uani 1 1 d .
F12 F 1.1023(2) 0.97227(13) 0.73577(13) 0.0497(7) Uani 1 1 d .
F13 F 0.4580(2) 1.05099(13) 0.78459(12) 0.0452(7) Uani 1 1 d .
F14 F 0.2963(2) 1.04100(14) 0.75179(12) 0.0504(7) Uani 1 1 d .
F15 F 0.3374(3) 1.11569(11) 0.80320(13) 0.0531(8) Uani 1 1 d .
F16 F 0.8139(3) 0.78915(14) 1.27827(12) 0.0575(8) Uani 1 1 d .
F17 F 0.9625(2) 0.82755(13) 1.30199(11) 0.0497(7) Uani 1 1 d .
F18 F 0.8347(3) 0.88076(13) 1.26977(12) 0.0554(8) Uani 1 1 d .
F19 F 1.1685(3) 0.87033(18) 0.79955(18) 0.0823(12) Uani 1 1 d .
F20 F 1.0400(4) 0.84043(16) 0.74587(13) 0.0788(12) Uani 1 1 d .
F21 F 1.1752(5) 0.7852(2) 0.7554(3) 0.153(3) Uani 1 1 d .
F22 F 0.1695(2) 0.92661(13) 1.12292(13) 0.0562(8) Uani 1 1 d .
F23 F 0.2087(2) 0.83695(14) 1.13475(12) 0.0531(8) Uani 1 1 d .
F24 F 0.3268(2) 0.89444(15) 1.09992(12) 0.0558(8) Uani 1 1 d .
O1 O 1.1752(2) 1.17058(12) 0.89803(13) 0.0367(7) Uani 1 1 d .
O2 O 1.3348(2) 1.22587(14) 0.88629(14) 0.0418(8) Uani 1 1 d .
O3 O 1.1764(3) 1.27269(13) 0.92997(14) 0.0402(7) Uani 1 1 d .
O4 O 0.4161(2) 1.12931(13) 1.01210(13) 0.0340(7) Uani 1 1 d .
O5 O 0.2799(3) 1.19588(18) 1.0465(2) 0.0684(12) Uani 1 1 d .
O6 O 0.4457(3) 1.1818(2) 1.10215(19) 0.0838(16) Uani 1 1 d .
O7 O 0.8661(2) 1.06534(13) 1.19826(11) 0.0319(7) Uani 1 1 d .
O8 O 1.0632(3) 1.05124(15) 1.20959(13) 0.0426(8) Uani 1 1 d .
O9 O 0.9430(3) 1.08773(18) 1.28758(13) 0.0545(10) Uani 1 1 d .
O10 O 0.9059(2) 0.94376(12) 0.79605(11) 0.0275(6) Uani 1 1 d .
O11 O 0.8248(3) 1.03017(16) 0.75321(14) 0.0483(9) Uani 1 1 d .
O12 O 0.8828(3) 0.94569(16) 0.69467(13) 0.0445(8) Uani 1 1 d .
O13 O 0.3980(2) 1.04812(12) 0.90203(12) 0.0305(7) Uani 1 1 d .
O14 O 0.3396(3) 0.95967(13) 0.85089(14) 0.0395(7) Uani 1 1 d .
O15 O 0.2107(2) 1.03852(15) 0.87383(14) 0.0413(8) Uani 1 1 d .
O16 O 0.8314(3) 0.80635(12) 1.15973(12) 0.0332(7) Uani 1 1 d .
O17 O 0.9813(3) 0.87401(14) 1.17688(14) 0.0425(8) Uani 1 1 d .
O18 O 0.9985(3) 0.76868(15) 1.19571(14) 0.0501(9) Uani 1 1 d .
O19 O 0.9814(2) 0.83819(13) 0.85945(14) 0.0370(7) Uani 1 1 d .
O20 O 1.1358(3) 0.77885(19) 0.8840(2) 0.0751(13) Uani 1 1 d .
O21 O 0.9947(3) 0.73880(15) 0.82431(17) 0.0591(10) Uani 1 1 d .
O22 O 0.2413(2) 0.81366(12) 1.01168(12) 0.0300(7) Uani 1 1 d .
O23 O 0.1962(3) 0.91749(13) 0.99670(15) 0.0422(8) Uani 1 1 d .
O24 O 0.0650(2) 0.84679(15) 1.03572(15) 0.0436(8) Uani 1 1 d .
S1 S 1.22265(9) 1.23290(5) 0.89172(5) 0.0322(2) Uani 1 1 d .
S2 S 0.36658(9) 1.16129(6) 1.06458(6) 0.0436(3) Uani 1 1 d .
S3 S 0.97295(9) 1.08349(5) 1.22892(5) 0.0372(3) Uani 1 1 d .
S4 S 0.89401(8) 0.98316(5) 0.74197(4) 0.0316(2) Uani 1 1 d .
S5 S 0.31522(8) 1.01894(5) 0.85960(5) 0.0300(2) Uani 1 1 d .
S6 S 0.93699(9) 0.82001(5) 1.19337(4) 0.0306(2) Uani 1 1 d .
S7 S 1.05560(9) 0.78667(5) 0.84427(5) 0.0376(3) Uani 1 1 d .
S8 S 0.17194(8) 0.86768(5) 1.02944(5) 0.0322(2) Uani 1 1 d .

loop_
_atom_site_aniso_label
_atom_site_aniso_U_11
_atom_site_aniso_U_22
_atom_site_aniso_U_33
_atom_site_aniso_U_23
_atom_site_aniso_U_13
_atom_site_aniso_U_12
C1 0.029(2) 0.030(2) 0.041(2) 0.0059(19) 0.0096(19) 0.0026(18)
C2 0.046(3) 0.029(2) 0.029(2) -0.0025(18) 0.014(2) -0.006(2)
C3 0.033(2) 0.032(2) 0.029(2) -0.0006(19) 0.0001(19) -0.0057(19)
C4 0.027(2) 0.025(2) 0.023(2) 0.0046(16) 0.0008(17) 0.0013(16)
C5 0.028(2) 0.029(2) 0.034(2) 0.0033(18) -0.0020(18) -0.0046(18)
C6 0.025(2) 0.042(2) 0.035(2) 0.006(2) -0.0019(19) -0.0046(19)
C7 0.024(2) 0.025(2) 0.0241(19) -0.0036(17) -0.0045(17) -0.0029(16)
C8 0.022(2) 0.0220(19) 0.0222(19) -0.0036(15) -0.0040(16) -0.0036(15)
C9 0.024(2) 0.0217(19) 0.0242(19) -0.0086(16) -0.0011(17) -0.0019(16)
C10 0.022(2) 0.027(2) 0.034(2) -0.0113(18) -0.0013(18) -0.0010(16)
C11 0.030(2) 0.034(2) 0.031(2) 0.0036(18) -0.0086(18) 0.0054(19)
C12 0.038(2) 0.026(2) 0.031(2) 0.0022(18) 0.001(2) -0.0002(18)
C13 0.0217(19) 0.027(2) 0.0217(19) -0.0007(16) 0.0011(16) -0.0029(16)
C14 0.0180(19) 0.028(2) 0.025(2) -0.0042(17) 0.0011(16) 0.0018(15)
C15 0.028(2) 0.029(2) 0.0172(18) 0.0001(16) -0.0010(16) -0.0078(17)
C16 0.024(2) 0.026(2) 0.025(2) 0.0043(16) -0.0040(16) -0.0026(16)
C17 0.024(2) 0.0225(19) 0.0240(19) -0.0038(16) -0.0010(16) 0.0018(16)
C18 0.0225(19) 0.0228(18) 0.0199(18) -0.0027(16) -0.0053(16) -0.0050(15)
C19 0.0188(19) 0.0214(19) 0.0208(18) 0.0012(15) 0.0002(16) -0.0008(14)
C20 0.022(2) 0.029(2) 0.025(2) 0.0007(16) -0.0070(17) 0.0002(16)
C21 0.0160(18) 0.029(2) 0.0246(19) 0.0044(17) 0.0030(15) -0.0005(15)
C22 0.025(2) 0.030(2) 0.0145(17) -0.0006(16) 0.0020(15) -0.0029(16)
C23 0.0165(18) 0.0205(19) 0.0212(18) 0.0029(15) -0.0027(15) -0.0009(14)
C24 0.026(2) 0.0175(17) 0.0220(18) 0.0011(16) 0.0022(16) 0.0005(15)
C25 0.0174(18) 0.0175(18) 0.0246(19) -0.0041(15) -0.0030(15) -0.0020(15)
C26 0.023(2) 0.0257(19) 0.0230(19) 0.0013(17) -0.0052(16) -0.0034(16)
C27 0.020(2) 0.0231(19) 0.035(2) -0.0036(18) -0.0061(17) 0.0021(16)
C28 0.0151(18) 0.0249(19) 0.038(2) -0.0056(18) 0.0025(17) -0.0039(16)
C29 0.024(2) 0.0224(19) 0.031(2) -0.0019(17) 0.0041(17) -0.0038(16)
C30 0.0205(19) 0.0199(18) 0.0207(18) -0.0068(15) 0.0002(15) -0.0010(15)
C31 0.0187(18) 0.0242(19) 0.0238(19) -0.0011(16) 0.0021(16) -0.0028(15)
C32 0.026(2) 0.026(2) 0.023(2) -0.0040(16) 0.0026(17) 0.0004(17)
C33 0.042(3) 0.027(2) 0.0185(19) -0.0011(17) 0.0032(18) -0.0016(18)
C34 0.034(2) 0.024(2) 0.0169(18) 0.0040(16) -0.0029(17) -0.0041(17)
C35 0.023(2) 0.021(2) 0.030(2) -0.0032(16) -0.0004(17) -0.0028(15)
C36 0.0207(19) 0.026(2) 0.0234(19) -0.0009(16) 0.0004(16) -0.0040(16)
C37 0.0238(19) 0.0169(18) 0.0187(18) -0.0021(15) -0.0022(15) 0.0026(14)
C38 0.0188(19) 0.0238(19) 0.0239(19) -0.0009(16) -0.0041(16) -0.0014(15)
C39 0.022(2) 0.021(2) 0.037(2) 0.0023(18) 0.0099(18) 0.0026(16)
C40 0.026(2) 0.032(2) 0.0212(19) -0.0050(17) 0.0031(17) 0.0012(17)
C41 0.025(2) 0.032(2) 0.0218(19) -0.0043(17) -0.0040(17) -0.0001(17)
C42 0.024(2) 0.0214(19) 0.024(2) -0.0037(16) 0.0001(16) 0.0000(16)
C43 0.024(2) 0.024(2) 0.0205(19) -0.0053(16) 0.0013(16) 0.0006(16)
C44 0.022(2) 0.0227(19) 0.027(2) 0.0018(16) -0.0033(16) -0.0026(15)
C45 0.030(2) 0.025(2) 0.025(2) 0.0046(17) 0.0030(17) -0.0001(17)
C46 0.019(2) 0.026(2) 0.036(2) -0.0036(18) 0.0039(17) -0.0044(16)
C47 0.024(2) 0.028(2) 0.030(2) -0.0049(18) -0.0044(17) -0.0017(16)
C48 0.025(2) 0.029(2) 0.0233(19) -0.0047(17) -0.0017(17) -0.0023(16)
C50 0.040(3) 0.039(3) 0.041(3) 0.006(2) -0.001(2) -0.002(2)
C51 0.049(4) 0.090(5) 0.069(4) 0.007(4) 0.025(3) 0.002(4)
C52 0.049(3) 0.045(3) 0.073(4) -0.022(3) -0.015(3) -0.005(3)
C53 0.038(3) 0.041(3) 0.028(2) 0.002(2) 0.002(2) -0.005(2)
C54 0.034(3) 0.044(3) 0.036(2) 0.002(2) -0.002(2) 0.002(2)
C55 0.036(2) 0.035(2) 0.027(2) 0.0045(19) -0.0012(19) 0.003(2)
C56 0.050(3) 0.050(3) 0.095(5) 0.012(3) 0.040(3) 0.024(3)
C57 0.029(2) 0.048(3) 0.045(3) -0.008(2) 0.010(2) -0.005(2)
F1 0.0594(19) 0.0427(16) 0.0473(16) 0.0123(13) -0.0040(14) -0.0075(14)
F2 0.079(2) 0.0553(18) 0.0393(16) -0.0040(14) 0.0043(15) 0.0157(17)
F3 0.0375(15) 0.0571(18) 0.0548(17) 0.0176(14) -0.0117(13) -0.0065(14)
F4 0.072(3) 0.081(3) 0.130(4) -0.005(3) 0.032(3) -0.031(2)
F5 0.091(3) 0.155(4) 0.084(3) 0.011(3) 0.053(3) 0.011(3)
F6 0.118(4) 0.099(3) 0.087(3) 0.039(3) 0.033(3) 0.033(3)
F7 0.055(2) 0.0518(19) 0.108(3) -0.0211(19) -0.0248(19) 0.0134(16)
F8 0.0440(18) 0.066(2) 0.115(3) -0.041(2) -0.0223(19) -0.0049(16)
F9 0.099(3) 0.060(2) 0.058(2) 0.0058(17) -0.003(2) -0.035(2)
F10 0.0636(19) 0.0515(17) 0.0340(14) -0.0044(13) 0.0002(14) -0.0174(15)
F11 0.0575(19) 0.0667(19) 0.0293(14) 0.0148(13) 0.0031(13) -0.0164(15)
F12 0.0281(14) 0.0545(18) 0.0667(19) 0.0019(15) 0.0087(13) 0.0006(13)
F13 0.0346(15) 0.0537(17) 0.0472(16) -0.0010(13) 0.0120(12) -0.0052(13)
F14 0.0480(17) 0.0660(19) 0.0371(15) 0.0053(14) -0.0073(13) 0.0006(15)
F15 0.062(2) 0.0330(15) 0.0647(19) 0.0133(14) 0.0056(16) 0.0032(14)
F16 0.065(2) 0.070(2) 0.0376(15) 0.0017(14) 0.0144(15) -0.0269(17)
F17 0.0508(18) 0.0629(18) 0.0354(14) 0.0007(13) -0.0120(13) 0.0026(15)
F18 0.0646(19) 0.0597(19) 0.0418(15) -0.0117(14) 0.0019(15) 0.0268(16)
F19 0.0435(19) 0.093(3) 0.111(3) 0.048(2) 0.006(2) -0.017(2)
F20 0.133(4) 0.069(2) 0.0345(17) 0.0057(16) 0.002(2) 0.004(2)
F21 0.188(5) 0.110(4) 0.160(5) 0.065(3) 0.145(5) 0.082(4)
F22 0.0496(18) 0.0571(18) 0.0619(19) -0.0223(16) 0.0219(15) -0.0065(15)
F23 0.0503(18) 0.070(2) 0.0395(16) 0.0056(15) 0.0038(13) -0.0030(16)
F24 0.0271(14) 0.094(2) 0.0464(16) -0.0278(16) 0.0089(13) -0.0191(15)
O1 0.0280(16) 0.0313(16) 0.0508(19) 0.0050(14) 0.0129(15) -0.0001(13)
O2 0.0236(16) 0.052(2) 0.0497(19) 0.0099(16) 0.0003(14) -0.0007(14)
O3 0.0437(18) 0.0329(16) 0.0440(18) -0.0069(14) 0.0045(16) 0.0009(14)
O4 0.0175(15) 0.0451(18) 0.0395(17) -0.0044(14) -0.0028(13) -0.0001(13)
O5 0.042(2) 0.061(2) 0.102(3) 0.001(2) 0.006(2) 0.0221(19)
O6 0.043(2) 0.134(4) 0.074(3) -0.051(3) 0.010(2) -0.008(3)
O7 0.0277(16) 0.0474(18) 0.0207(14) -0.0081(13) -0.0004(12) -0.0008(13)
O8 0.0345(18) 0.058(2) 0.0348(17) -0.0022(15) -0.0047(14) 0.0115(16)
O9 0.051(2) 0.089(3) 0.0239(17) -0.0131(17) -0.0070(16) 0.004(2)
O10 0.0291(15) 0.0326(16) 0.0208(14) -0.0046(12) 0.0032(12) 0.0017(12)
O11 0.0403(19) 0.069(2) 0.0361(17) 0.0190(17) 0.0026(15) 0.0209(17)
O12 0.0349(18) 0.074(2) 0.0245(15) -0.0039(16) -0.0049(14) -0.0147(17)
O13 0.0236(15) 0.0271(15) 0.0408(17) -0.0003(13) -0.0070(13) 0.0007(12)
O14 0.0405(18) 0.0348(16) 0.0433(18) 0.0022(14) -0.0134(15) -0.0064(14)
O15 0.0189(16) 0.059(2) 0.0465(18) 0.0025(16) -0.0026(14) -0.0030(14)
O16 0.0474(19) 0.0290(15) 0.0231(14) 0.0012(12) -0.0062(13) 0.0016(14)
O17 0.0316(17) 0.050(2) 0.0464(19) 0.0192(16) 0.0004(15) -0.0015(15)
O18 0.059(2) 0.054(2) 0.0370(18) 0.0068(16) 0.0057(17) 0.0290(18)
O19 0.0301(16) 0.0349(17) 0.0460(18) -0.0036(14) 0.0169(14) 0.0014(13)
O20 0.055(3) 0.078(3) 0.093(3) 0.034(3) -0.023(2) 0.005(2)
O21 0.076(3) 0.0325(18) 0.068(3) -0.0083(17) 0.020(2) 0.0035(18)
O22 0.0178(14) 0.0333(16) 0.0388(16) -0.0022(13) 0.0068(12) -0.0068(12)
O23 0.0310(18) 0.0364(17) 0.059(2) 0.0071(15) 0.0116(15) 0.0041(14)
O24 0.0173(14) 0.058(2) 0.056(2) -0.0027(17) 0.0058(14) -0.0036(14)
S1 0.0276(5) 0.0329(6) 0.0362(6) 0.0042(5) 0.0027(5) -0.0009(4)
S2 0.0259(6) 0.0485(7) 0.0563(8) -0.0104(6) 0.0066(5) 0.0007(5)
S3 0.0357(6) 0.0500(7) 0.0258(5) -0.0077(5) -0.0081(5) 0.0025(5)
S4 0.0250(5) 0.0497(6) 0.0200(5) 0.0046(5) -0.0006(4) 0.0022(5)
S5 0.0205(5) 0.0347(6) 0.0348(6) 0.0025(5) -0.0057(4) -0.0044(4)
S6 0.0315(6) 0.0355(6) 0.0247(5) 0.0048(4) 0.0035(4) 0.0077(4)
S7 0.0295(6) 0.0412(6) 0.0421(6) 0.0118(5) 0.0123(5) 0.0096(5)
S8 0.0212(5) 0.0344(6) 0.0410(6) -0.0030(5) 0.0051(5) -0.0017(4)

loop_
_atom_type_symbol
_atom_type_description
_atom_type_scat_dispersion_real
_atom_type_scat_dispersion_imag
_atom_type_scat_source
C C 0.0033 0.0016 'International Tables Vol C Tables 4.2.6.8 and 6.1.1.4'
H H 0.0000 0.0000 'International Tables Vol C Tables 4.2.6.8 and 6.1.1.4'
O O 0.0106 0.0060 'International Tables Vol C Tables 4.2.6.8 and 6.1.1.4'
F F 0.0171 0.0103 'International Tables Vol C Tables 4.2.6.8 and 6.1.1.4'
S S 0.1246 0.1234 'International Tables Vol C Tables 4.2.6.8 and 6.1.1.4'

loop_
_geom_angle_atom_site_label_1
_geom_angle_atom_site_label_2
_geom_angle_atom_site_label_3
_geom_angle
C6 C1 C2 122.9(4)
C6 C1 O1 120.0(4)
C2 C1 O1 117.1(4)
C3 C2 C1 119.2(4)
C3 C2 H2 120.4
C1 C2 H2 120.4
C2 C3 C4 120.4(4)
C2 C3 H3 119.8
C4 C3 H3 119.8
C5 C4 C3 118.0(4)
C5 C4 C7 121.0(4)
C3 C4 C7 120.9(4)
C6 C5 C4 121.8(4)
C6 C5 H5 119.1
C4 C5 H5 119.1
C1 C6 C5 117.8(4)
C1 C6 H6 121.1
C5 C6 H6 121.1
C12 C7 C8 119.1(4)
C12 C7 C4 118.1(4)
C8 C7 C4 122.6(4)
C9 C8 C7 119.5(4)
C9 C8 C13 117.9(3)
C7 C8 C13 122.6(3)
C8 C9 C10 119.3(4)
C8 C9 H9 120.4
C10 C9 H9 120.4
C11 C10 C9 123.0(4)
C11 C10 O4 116.5(4)
C9 C10 O4 120.4(4)
C10 C11 C12 117.3(4)
C10 C11 H11 121.3
C12 C11 H11 121.3
C11 C12 C7 121.7(4)
C11 C12 H12 119.2
C7 C12 H12 119.2
C14 C13 C18 118.3(3)
C14 C13 C8 115.7(3)
C18 C13 C8 126.0(3)
C15 C14 C13 120.2(4)
C15 C14 H14 119.9
C13 C14 H14 119.9
C16 C15 C14 122.6(4)
C16 C15 O7 121.3(4)
C14 C15 O7 116.1(4)
C15 C16 C17 117.4(4)
C15 C16 H16 121.3
C17 C16 H16 121.3
C16 C17 C18 122.3(4)
C16 C17 H17 118.8
C18 C17 H17 118.8
C17 C18 C13 119.2(3)
C17 C18 C19 115.8(3)
C13 C18 C19 125.0(3)
C20 C19 C24 118.8(3)
C20 C19 C18 116.0(3)
C24 C19 C18 125.2(3)
C19 C20 C21 122.6(4)
C19 C20 H20 118.7
C21 C20 H20 118.7
C22 C21 C20 116.2(3)
C22 C21 H21 121.9
C20 C21 H21 121.9
C23 C22 C21 124.3(3)
C23 C22 O10 118.4(3)
C21 C22 O10 116.8(3)
C22 C23 C24 119.4(3)
C22 C23 H23 120.3
C24 C23 H23 120.3
C23 C24 C19 118.6(3)
C23 C24 C25 116.9(3)
C19 C24 C25 124.5(3)
C26 C25 C30 119.2(3)
C26 C25 C24 116.6(3)
C30 C25 C24 124.3(3)
C27 C26 C25 119.9(4)
C27 C26 H26 120.1
C25 C26 H26 120.1
C28 C27 C26 122.8(4)
C28 C27 O13 118.6(4)
C26 C27 O13 118.4(4)
C27 C28 C29 118.0(4)
C27 C28 H28 121.0
C29 C28 H28 121.0
C28 C29 C30 122.3(4)
C28 C29 H29 118.8
C30 C29 H29 118.8
C29 C30 C25 117.9(4)
C29 C30 C31 115.5(3)
C25 C30 C31 126.6(3)
C32 C31 C36 118.1(4)
C32 C31 C30 116.9(3)
C36 C31 C30 124.7(3)
C33 C32 C31 122.8(4)
C33 C32 H32 118.6
C31 C32 H32 118.6
C32 C33 C34 117.5(4)
C32 C33 H33 121.2
C34 C33 H33 121.2
C35 C34 C33 122.2(4)
C35 C34 O16 117.1(3)
C33 C34 O16 120.4(3)
C34 C35 C36 120.0(4)
C34 C35 H35 120.0
C36 C35 H35 120.0
C35 C36 C31 119.2(4)
C35 C36 C37 116.7(3)
C31 C36 C37 124.0(3)
C38 C37 C42 119.4(3)
C38 C37 C36 117.4(3)
C42 C37 C36 123.3(3)
C39 C38 C37 119.7(3)
C39 C38 H38 120.1
C37 C38 H38 120.1
C40 C39 C38 122.7(4)
C40 C39 O19 121.0(4)
C38 C39 O19 116.0(4)
C39 C40 C41 118.0(4)
C39 C40 H40 121.0
C41 C40 H40 121.0
C40 C41 C42 122.1(4)
C40 C41 H41 118.9
C42 C41 H41 118.9
C41 C42 C37 118.0(4)
C41 C42 C43 119.6(3)
C37 C42 C43 122.4(3)
C44 C43 C48 118.8(4)
C44 C43 C42 121.3(4)
C48 C43 C42 119.9(3)
C45 C44 C43 120.8(4)
C45 C44 H44 119.6
C43 C44 H44 119.6
C46 C45 C44 118.3(4)
C46 C45 H45 120.9
C44 C45 H45 120.9
C47 C46 C45 123.2(4)
C47 C46 O22 120.8(4)
C45 C46 O22 115.8(4)
C46 C47 C48 118.2(4)
C46 C47 H47 120.9
C48 C47 H47 120.9
C47 C48 C43 120.7(4)
C47 C48 H48 119.7
C43 C48 H48 119.7
F2 C50 F3 109.4(4)
F2 C50 F1 107.8(4)
F3 C50 F1 107.1(4)
F2 C50 S1 111.4(3)
F3 C50 S1 112.2(3)
F1 C50 S1 108.9(3)
F5 C51 F6 110.7(6)
F5 C51 F4 108.7(5)
F6 C51 F4 108.9(6)
F5 C51 S2 108.1(5)
F6 C51 S2 111.7(4)
F4 C51 S2 108.6(5)
F9 C52 F8 109.1(5)
F9 C52 F7 110.6(5)
F8 C52 F7 109.4(4)
F9 C52 S3 110.8(4)
F8 C52 S3 107.2(4)
F7 C52 S3 109.6(4)
F12 C53 F11 109.7(4)
F12 C53 F10 108.9(4)
F11 C53 F10 108.8(4)
F12 C53 S4 110.9(3)
F11 C53 S4 108.0(3)
F10 C53 S4 110.6(3)
F14 C54 F15 110.5(4)
F14 C54 F13 110.2(4)
F15 C54 F13 109.0(4)
F14 C54 S5 108.8(3)
F15 C54 S5 109.4(3)
F13 C54 S5 109.0(3)
F16 C55 F18 109.5(4)
F16 C55 F17 108.1(4)
F18 C55 F17 108.5(4)
F16 C55 S6 112.0(3)
F18 C55 S6 110.7(3)
F17 C55 S6 108.0(3)
F21 C56 F19 115.8(6)
F21 C56 F20 107.8(7)
F19 C56 F20 106.7(5)
F21 C56 S7 108.2(4)
F19 C56 S7 108.6(5)
F20 C56 S7 109.5(4)
F23 C57 F22 110.6(4)
F23 C57 F24 109.0(4)
F22 C57 F24 109.6(4)
F23 C57 S8 110.8(3)
F22 C57 S8 108.0(4)
F24 C57 S8 108.9(3)
C1 O1 S1 120.8(3)
C10 O4 S2 122.4(3)
C15 O7 S3 122.3(3)
C22 O10 S4 120.9(2)
C27 O13 S5 119.7(2)
C34 O16 S6 121.8(3)
C39 O19 S7 123.3(3)
C46 O22 S8 121.1(2)
O3 S1 O2 122.5(2)
O3 S1 O1 112.61(18)
O2 S1 O1 106.12(19)
O3 S1 C50 106.7(2)
O2 S1 C50 106.0(2)
O1 S1 C50 100.5(2)
O6 S2 O5 122.5(3)
O6 S2 O4 112.1(2)
O5 S2 O4 109.5(2)
O6 S2 C51 105.4(3)
O5 S2 C51 106.5(3)
O4 S2 C51 97.6(2)
O8 S3 O9 123.3(2)
O8 S3 O7 112.66(18)
O9 S3 O7 103.8(2)
O8 S3 C52 104.8(3)
O9 S3 C52 108.4(3)
O7 S3 C52 101.9(2)
O11 S4 O12 123.8(2)
O11 S4 O10 110.61(17)
O12 S4 O10 106.92(19)
O11 S4 C53 107.0(2)
O12 S4 C53 104.3(2)
O10 S4 C53 101.89(18)
O14 S5 O15 122.6(2)
O14 S5 O13 111.16(18)
O15 S5 O13 108.36(18)
O14 S5 C54 108.4(2)
O15 S5 C54 105.8(2)
O13 S5 C54 97.51(19)
O18 S6 O17 122.4(2)
O18 S6 O16 107.9(2)
O17 S6 O16 111.50(18)
O18 S6 C55 105.7(2)
O17 S6 C55 106.8(2)
O16 S6 C55 99.90(19)
O20 S7 O21 120.6(3)
O20 S7 O19 112.2(3)
O21 S7 O19 110.7(2)
O20 S7 C56 107.0(3)
O21 S7 C56 108.0(3)
O19 S7 C56 95.0(2)
O23 S8 O24 122.0(2)
O23 S8 O22 112.44(17)
O24 S8 O22 105.89(18)
O23 S8 C57 106.6(2)
O24 S8 C57 106.2(2)
O22 S8 C57 101.6(2)

loop_
_geom_bond_atom_site_label_1
_geom_bond_atom_site_label_2
_geom_bond_distance
C1 C6 1.365(6)
C1 C2 1.373(7)
C1 O1 1.446(5)
C2 C3 1.370(6)
C2 H2 0.9300
C3 C4 1.411(6)
C3 H3 0.9300
C4 C5 1.391(6)
C4 C7 1.490(6)
C5 C6 1.384(6)
C5 H5 0.9300
C6 H6 0.9300
C7 C12 1.397(6)
C7 C8 1.407(6)
C8 C9 1.383(6)
C8 C13 1.492(5)
C9 C10 1.386(6)
C9 H9 0.9300
C10 C11 1.376(6)
C10 O4 1.431(5)
C11 C12 1.389(6)
C11 H11 0.9300
C12 H12 0.9300
C13 C14 1.404(5)
C13 C18 1.406(5)
C14 C15 1.381(6)
C14 H14 0.9300
C15 C16 1.374(6)
C15 O7 1.427(4)
C16 C17 1.385(6)
C16 H16 0.9300
C17 C18 1.401(5)
C17 H17 0.9300
C18 C19 1.497(5)
C19 C20 1.385(6)
C19 C24 1.419(5)
C20 C21 1.401(6)
C20 H20 0.9300
C21 C22 1.376(5)
C21 H21 0.9300
C22 C23 1.356(6)
C22 O10 1.437(4)
C23 C24 1.411(5)
C23 H23 0.9300
C24 C25 1.498(5)
C25 C26 1.407(5)
C25 C30 1.415(5)
C26 C27 1.369(6)
C26 H26 0.9300
C27 C28 1.367(6)
C27 O13 1.425(5)
C28 C29 1.385(6)
C28 H28 0.9300
C29 C30 1.408(6)
C29 H29 0.9300
C30 C31 1.482(5)
C31 C32 1.399(5)
C31 C36 1.405(5)
C32 C33 1.375(6)
C32 H32 0.9300
C33 C34 1.377(6)
C33 H33 0.9300
C34 C35 1.375(5)
C34 O16 1.435(5)
C35 C36 1.394(6)
C35 H35 0.9300
C36 C37 1.494(5)
C37 C38 1.391(5)
C37 C42 1.417(5)
C38 C39 1.372(6)
C38 H38 0.9300
C39 C40 1.367(6)
C39 O19 1.432(5)
C40 C41 1.380(6)
C40 H40 0.9300
C41 C42 1.400(5)
C41 H41 0.9300
C42 C43 1.489(5)
C43 C44 1.397(5)
C43 C48 1.407(6)
C44 C45 1.385(6)
C44 H44 0.9300
C45 C46 1.379(6)
C45 H45 0.9300
C46 C47 1.374(6)
C46 O22 1.448(5)
C47 C48 1.386(6)
C47 H47 0.9300
C48 H48 0.9300
C50 F2 1.316(6)
C50 F3 1.319(6)
C50 F1 1.337(5)
C50 S1 1.824(5)
C51 F5 1.315(7)
C51 F6 1.315(8)
C51 F4 1.326(8)
C51 S2 1.834(7)
C52 F9 1.308(7)
C52 F8 1.333(6)
C52 F7 1.337(6)
C52 S3 1.827(6)
C53 F12 1.296(5)
C53 F11 1.317(5)
C53 F10 1.321(5)
C53 S4 1.844(5)
C54 F14 1.308(5)
C54 F15 1.318(5)
C54 F13 1.329(5)
C54 S5 1.847(5)
C55 F16 1.295(5)
C55 F18 1.314(5)
C55 F17 1.325(5)
C55 S6 1.828(4)
C56 F21 1.282(6)
C56 F19 1.333(8)
C56 F20 1.341(8)
C56 S7 1.848(6)
C57 F23 1.291(6)
C57 F22 1.307(6)
C57 F24 1.335(5)
C57 S8 1.849(5)
O1 S1 1.556(3)
O2 S1 1.410(3)
O3 S1 1.403(3)
O4 S2 1.558(3)
O5 S2 1.404(4)
O6 S2 1.400(4)
O7 S3 1.566(3)
O8 S3 1.419(3)
O9 S3 1.426(3)
O10 S4 1.564(3)
O11 S4 1.406(4)
O12 S4 1.410(3)
O13 S5 1.579(3)
O14 S5 1.411(3)
O15 S5 1.415(3)
O16 S6 1.562(3)
O17 S6 1.412(3)
O18 S6 1.407(3)
O19 S7 1.543(3)
O20 S7 1.375(4)
O21 S7 1.415(4)
O22 S8 1.568(3)
O23 S8 1.410(3)
O24 S8 1.421(3)
